data_7714560
loop_
_publ_author_name
'Ib&#xe1;&#xf1;ez-Ib&#xe1;&#xf1;ez, Laura'
'Mollar-Cuni, Andres'
'Apaloo-Messan, Edmond'
'Sharma, Akhilesh K.'
'Mata, Jose A.'
'Maseras, Feliu'
'Vicent, Cristian'

_publ_section_title
;
 Ion mobility mass spectrometry uncovers regioselectivity in the
 carboxylate-assisted C-H activation of palladium N-heterocyclic carbene
 complexes.
;
_journal_issue 2
_journal_name_full 'Dalton transactions (Cambridge, England : 2003)'
_journal_page_first 656
_journal_page_last 665
_journal_paper_doi 10.1039/d3dt02793g
_journal_volume 53
_journal_year 2024
_chemical_formula_moiety 'C16 H25 Br2 N3 Pd'
_chemical_formula_sum 'C16 H25 Br2 N3 Pd'
_chemical_formula_weight 525.619
_space_group_crystal_system monoclinic
_space_group_IT_number 14
_space_group_name_Hall '-P 2yn'
_space_group_name_H-M_alt 'P 1 21/n 1'
_symmetry_Int_Tables_number 14
_atom_sites_solution_primary dual
_audit_creation_date 2023-08-01
_audit_creation_method
;
Olex2 1.5
(compiled 2022.04.07 svn.rca3783a0 for OlexSys, GUI svn.r6498)
;
_audit_update_record
;
2023-08-17 deposited with the CCDC.	2023-11-27 downloaded from the CCDC.
;
_cell_angle_alpha 90
_cell_angle_beta 101.415(1)
_cell_angle_gamma 90
_cell_formula_units_Z 4
_cell_length_a 13.8237(2)
_cell_length_b 8.7247(1)
_cell_length_c 16.4465(2)
_cell_measurement_reflns_used 23589
_cell_measurement_temperature 200.0(3)
_cell_measurement_theta_max 71.6960
_cell_measurement_theta_min 4.5870
_cell_volume 1944.34(4)
_computing_cell_refinement 'CrysAlisPro 1.171.41.123a (Rigaku OD, 2022)'
_computing_data_collection 'CrysAlisPro 1.171.41.123a (Rigaku OD, 2022)'
_computing_data_reduction 'CrysAlisPro 1.171.41.123a (Rigaku OD, 2022)'
_computing_molecular_graphics 'Olex2 1.5 (Dolomanov et al., 2009)'
_computing_publication_material 'Olex2 1.5 (Dolomanov et al., 2009)'
_computing_structure_refinement 'olex2.refine 1.5 (Bourhis et al., 2015)'
_computing_structure_solution 'SHELXT  (Sheldrick, 2015)'
_diffrn_ambient_environment N~2~
_diffrn_ambient_temperature 200.0(3)
_diffrn_detector 'CCD plate'
_diffrn_detector_area_resol_mean 10.4051
_diffrn_detector_type Atlas
_diffrn_measured_fraction_theta_full 1.0000
_diffrn_measured_fraction_theta_max 0.9989
_diffrn_measurement_details
;
List of Runs (angles in degrees, time in seconds):

  # Type    Start    End  Width  t~exp~   \w     \q     \k     \f   Frames
#--------------------------------------------------------------------------
  1  \w     -5.00  37.00   0.30    1.00    --  -42.87  19.00 120.00  140
  2  \w     -5.00  37.00   0.30    1.00    --  -42.87  19.00-150.00  140
  3  \w     -5.00  37.00   0.30    1.00    --  -42.87  19.00 -60.00  140
  4  \w     -5.00  37.00   0.30    1.00    --  -42.87  19.00 -90.00  140
  5  \w     -5.00  37.00   0.30    1.00    --  -42.87  19.00   0.00  140
  6  \w     -5.00  37.00   0.30    1.00    --  -42.87  19.00-120.00  140
  7  \w     -5.00  37.00   0.30    1.00    --  -42.87  19.00-180.00  140
  8  \w     -5.00  37.00   0.30    1.00    --  -42.87  19.00 150.00  140
  9  \w     -5.00  37.00   0.30    1.00    --  -42.87  19.00 -30.00  140
 10  \w      9.00  42.00   0.30    1.00    --   42.87  82.00  -3.99  110
 11  \w     10.00  40.90   0.30    1.00    --   42.87  79.00 -48.65  103
 12  \w     74.00 174.20   0.30    1.00    --  102.61  61.00 -90.00  334
 13  \w     77.00 176.00   0.30    1.00    --  102.61  45.00 -30.00  330
 14  \w     74.00 177.20   0.30    1.00    --  102.61  30.00 120.00  344
 15  \w     75.00 174.00   0.30    1.00    --  102.61  55.00 -28.68  330
 16  \w    103.00 178.00   0.30    1.00    --  102.61  77.00 120.00  250
 17  \w     26.00  56.00   0.30    1.00    --  102.61 -30.00 -90.00  100
 18  \w     74.00 174.20   0.30    1.00    --  102.61  60.00-133.46  334
 19  \w    103.00 178.00   0.30    1.00    --  102.61  77.00-180.00  250
 20  \w     74.00 174.20   0.30    1.00    --  102.61  61.00 -60.00  334
 21  \w     30.00  72.00   0.30    1.00    --  102.61 -45.00 150.00  140
 22  \w     77.00 176.00   0.30    1.00    --  102.61  45.00 -90.00  330
 23  \w     30.00  93.00   0.30    1.00    --  102.61 -61.00  90.00  210
 24  \w     30.00  72.00   0.30    1.00    --  102.61 -45.00 120.00  140
 25  \w     30.00  93.00   0.30    1.00    --  102.61 -61.00-120.00  210
 26  \w     29.00 113.00   0.30    1.00    --  102.61-125.00  60.00  280
 27  \w     74.00 174.20   0.30    1.00    --  102.61  57.00 -72.35  334
 28  \w     -5.00  37.00   0.30    1.00    --  -42.87  19.00  30.00  140
 29  \w     -5.00  37.00   0.30    1.00    --  -42.87  19.00  60.00  140
 30  \w     27.00  99.00   0.30    1.00    --   42.87-125.00 -30.00  240
 31  \w     10.00  40.90   0.30    1.00    --   42.87  80.00 -87.07  103
 32  \w     10.00  40.90   0.30    1.00    --   42.87  80.00  76.30  103
 33  \w      9.00  42.00   0.30    1.00    --   42.87  82.00  38.39  110
 34  \w     10.00  40.90   0.30    1.00    --   42.87  78.00 166.48  103
 35  \w     10.00  40.90   0.30    1.00    --   42.87  80.00-133.76  103
 36  \w     20.00 105.20   0.30    1.00    --  102.61 -94.00  90.00  284
 37  \w     74.00 174.20   0.30    1.00    --  102.61  61.00   0.00  334
 38  \w     29.00 113.00   0.30    1.00    --  102.61-125.00 -90.00  280
 39  \w     73.00 175.00   0.30    1.00    --  102.61  63.00 159.39  340
 40  \w     73.00 175.00   0.30    1.00    --  102.61  66.00  38.60  340
 41  \w     74.00 174.20   0.30    1.00    --  102.61  59.00 131.70  334
 42  \w     26.00  56.00   0.30    1.00    --  102.61 -30.00-180.00  100
 43  \w     74.00 137.00   0.30    1.00    --  102.61  61.00  60.00  210
 44  \w     73.00 175.00   0.30    1.00    --  102.61  63.00-171.06  340
;
_diffrn_measurement_device 'four-circle diffractometer'
_diffrn_measurement_device_type 'SuperNova, Dual, Cu at home/near, Atlas'
_diffrn_measurement_method '\w scans'
_diffrn_orient_matrix_type 'CrysAlisPro convention (1999,Acta A55,543-557)'
_diffrn_orient_matrix_UB_11 -0.0116836000
_diffrn_orient_matrix_UB_12 0.0586599000
_diffrn_orient_matrix_UB_13 0.0858608000
_diffrn_orient_matrix_UB_21 0.0878768000
_diffrn_orient_matrix_UB_22 -0.1000286000
_diffrn_orient_matrix_UB_23 0.0413663000
_diffrn_orient_matrix_UB_31 0.0711969000
_diffrn_orient_matrix_UB_32 0.1331815000
_diffrn_orient_matrix_UB_33 -0.0067684000
_diffrn_radiation_monochromator mirror
_diffrn_radiation_probe x-ray
_diffrn_radiation_type 'Cu K\a'
_diffrn_radiation_wavelength 1.54184
_diffrn_reflns_av_R_equivalents 0.0261
_diffrn_reflns_av_unetI/netI 0.0108
_diffrn_reflns_Laue_measured_fraction_full 1.0000
_diffrn_reflns_Laue_measured_fraction_max 0.9989
_diffrn_reflns_limit_h_max 17
_diffrn_reflns_limit_h_min -16
_diffrn_reflns_limit_k_max 10
_diffrn_reflns_limit_k_min -10
_diffrn_reflns_limit_l_max 20
_diffrn_reflns_limit_l_min -20
_diffrn_reflns_number 34828
_diffrn_reflns_point_group_measured_fraction_full 1.0000
_diffrn_reflns_point_group_measured_fraction_max 0.9989
_diffrn_reflns_theta_full 67.6840
_diffrn_reflns_theta_max 71.65
_diffrn_reflns_theta_min 3.82
_diffrn_source 'micro-focus sealed X-ray tube'
_diffrn_source_type 'SuperNova (Cu) X-ray Source'
_exptl_absorpt_coefficient_mu 12.503
_exptl_absorpt_correction_T_max 1.00000
_exptl_absorpt_correction_T_min 0.56495
_exptl_absorpt_correction_type multi-scan
_exptl_absorpt_process_details
;
CrysAlisPro 1.171.41.123a (Rigaku Oxford Diffraction, 2022)
Empirical absorption correction using spherical harmonics,
implemented in SCALE3 ABSPACK scaling algorithm.
;
_exptl_crystal_colour 'clear yellowish yellow'
_exptl_crystal_colour_lustre clear
_exptl_crystal_colour_modifier yellowish
_exptl_crystal_colour_primary yellow
_exptl_crystal_density_diffrn 1.796
_exptl_crystal_description needle
_exptl_crystal_F_000 1029.819
_exptl_crystal_preparation
'slow diffusion of n-hexanes into a concentrated solution of the palladium complex in diclhoromethane'
_exptl_crystal_size_max 0.12
_exptl_crystal_size_mid 0.1
_exptl_crystal_size_min 0.07
_refine_diff_density_max 0.9093
_refine_diff_density_min -0.5712
_refine_diff_density_rms 0.0807
_refine_ls_d_res_high 0.8122
_refine_ls_d_res_low 11.5608
_refine_ls_extinction_coef 0.00077(5)
_refine_ls_extinction_expression Fc^*^=kFc[1+0.001xFc^2^\l^3^/sin(2\q)]^-1/4^
_refine_ls_goodness_of_fit_ref 1.0386
_refine_ls_hydrogen_treatment constr
_refine_ls_matrix_type full
_refine_ls_number_constraints 40
_refine_ls_number_parameters 202
_refine_ls_number_reflns 3785
_refine_ls_number_restraints 0
_refine_ls_restrained_S_all 1.0386
_refine_ls_R_factor_all 0.0239
_refine_ls_R_factor_gt 0.0234
_refine_ls_shift/su_max -0.0045
_refine_ls_shift/su_mean 0.0001
_refine_ls_structure_factor_coef Fsqd
_refine_ls_weighting_details 'w=1/[\s^2^(Fo^2^)+(0.0295P)^2^+3.0906P] where P=(Fo^2^+2Fc^2^)/3'
_refine_ls_weighting_scheme calc
_refine_ls_wR_factor_gt 0.0584
_refine_ls_wR_factor_ref 0.0588
_reflns_Friedel_coverage 0.0
_reflns_limit_h_max 11
_reflns_limit_h_min -16
_reflns_limit_k_max 10
_reflns_limit_k_min 0
_reflns_limit_l_max 20
_reflns_limit_l_min -11
_reflns_number_gt 3703
_reflns_number_total 3785
_reflns_threshold_expression I>=2u(I)
_cod_data_source_file d3dt02793g2.cif
_cod_data_source_block str2251_auto
_cod_depositor_comments 'Adding full bibliography for 7714560.cif.'
_cod_original_sg_symbol_Hall '-P 2ybc (x-z,y,z)'
_cod_database_code 7714560
_chemical_oxdiff_formula 'C16 H25 N3 Br2 Pd'
_olex2_refinement_description
;
1. Fixed Uiso
 At 1.2 times of:
  All C(H) groups, All C(H,H) groups
 At 1.5 times of:
  All C(H,H,H) groups
2.a Secondary CH2 refined with riding coordinates:
 C19(H19a,H19b), C16(H16a,H16b), C15(H15a,H15b), C17(H17a,H17b), C20(H20a,
 H20b), C21(H21a,H21b)
2.b Aromatic/amide H refined with riding coordinates:
 C10(H10), C6(H6), C7(H7), C14(H14), C11(H11), C13(H13), C12(H12)
2.c Idealised Me refined as rotating group:
 C18(H18a,H18b,H18c), C22(H22a,H22b,H22c)
;
_olex2_submission_special_instructions 'No special instructions were received'
_oxdiff_exptl_absorpt_empirical_details
;
Empirical correction (ABSPACK) includes:
- Absorption correction using spherical harmonics
- Frame scaling
;
_oxdiff_exptl_absorpt_empirical_full_max 1.400
_oxdiff_exptl_absorpt_empirical_full_min 0.704

loop_
_space_group_symop_id
_space_group_symop_operation_xyz
1 x,y,z
2 -x+1/2,y+1/2,-z+1/2
3 -x,-y,-z
4 x-1/2,-y-1/2,z-1/2

loop_
_atom_site_label
_atom_site_type_symbol
_atom_site_fract_x
_atom_site_fract_y
_atom_site_fract_z
_atom_site_U_iso_or_equiv
_atom_site_adp_type
_atom_site_occupancy
_atom_site_refinement_flags_posn
Pd1 Pd 0.516551(12) 0.742174(19) 0.211292(10) 0.02041(8) Uani 1.000000 .
Br2 Br 0.64128(2) 0.84294(3) 0.140290(17) 0.03151(9) Uani 1.000000 .
Br3 Br 0.40140(2) 0.63779(3) 0.290495(19) 0.03579(9) Uani 1.000000 .
N8 N 0.38986(15) 1.0159(2) 0.20153(13) 0.0255(4) Uani 1.000000 .
N5 N 0.52488(15) 1.0572(2) 0.28859(12) 0.0239(4) Uani 1.000000 .
N9 N 0.54560(15) 0.5224(2) 0.17100(13) 0.0250(4) Uani 1.000000 .
C4 C 0.47641(18) 0.9507(3) 0.23679(14) 0.0228(5) Uani 1.000000 .
C10 C 0.6259(2) 0.4390(3) 0.20087(17) 0.0313(6) Uani 1.000000 .
H10 H 0.6729(2) 0.4777(3) 0.24634(17) 0.0376(7) Uiso 1.000000 R
C19 C 0.3103(2) 0.9398(3) 0.14320(17) 0.0320(6) Uani 1.000000 .
H19a H 0.3356(2) 0.8417(3) 0.12553(17) 0.0384(7) Uiso 1.000000 R
H19b H 0.2562(2) 0.9154(3) 0.17253(17) 0.0384(7) Uiso 1.000000 R
C6 C 0.4686(2) 1.1890(3) 0.28567(16) 0.0284(5) Uani 1.000000 .
H6 H 0.4863(2) 1.2802(3) 0.31656(16) 0.0341(6) Uiso 1.000000 R
C7 C 0.3845(2) 1.1637(3) 0.23122(16) 0.0288(5) Uani 1.000000 .
H7 H 0.3314(2) 1.2336(3) 0.21584(16) 0.0346(7) Uiso 1.000000 R
C16 C 0.6091(2) 1.0108(3) 0.43327(16) 0.0318(6) Uani 1.000000 .
H16a H 0.5662(2) 1.0923(3) 0.44865(16) 0.0381(7) Uiso 1.000000 R
H16b H 0.5760(2) 0.9112(3) 0.43734(16) 0.0381(7) Uiso 1.000000 R
C15 C 0.62045(19) 1.0353(3) 0.34439(15) 0.0292(5) Uani 1.000000 .
H15a H 0.65405(19) 0.9454(3) 0.32582(15) 0.0350(7) Uiso 1.000000 R
H15b H 0.66233(19) 1.1265(3) 0.34168(15) 0.0350(7) Uiso 1.000000 R
C14 C 0.4804(2) 0.4667(3) 0.10689(18) 0.0351(6) Uani 1.000000 .
H14 H 0.4228(2) 0.5249(3) 0.08581(18) 0.0422(7) Uiso 1.000000 R
C11 C 0.6427(2) 0.2984(4) 0.1677(2) 0.0420(7) Uani 1.000000 .
H11 H 0.6998(2) 0.2407(4) 0.1907(2) 0.0504(9) Uiso 1.000000 R
C18 C 0.6941(3) 0.9949(5) 0.58348(18) 0.0477(8) Uani 1.000000 .
H18a H 0.6589(18) 0.8992(16) 0.5891(4) 0.0715(12) Uiso 1.000000 GR
H18b H 0.7590(3) 0.992(3) 0.6206(2) 0.0715(12) Uiso 1.000000 GR
H18c H 0.6560(17) 1.0817(17) 0.5982(6) 0.0715(12) Uiso 1.000000 GR
C13 C 0.4932(3) 0.3283(4) 0.0701(2) 0.0434(7) Uani 1.000000 .
H13 H 0.4457(3) 0.2926(4) 0.0241(2) 0.0520(9) Uiso 1.000000 R
C12 C 0.5757(3) 0.2426(3) 0.1008(2) 0.0459(8) Uani 1.000000 .
H12 H 0.5864(3) 0.1469(3) 0.0765(2) 0.0550(10) Uiso 1.000000 R
C17 C 0.7074(2) 1.0123(4) 0.49434(17) 0.0346(6) Uani 1.000000 .
H17a H 0.7491(2) 0.9276(4) 0.48079(17) 0.0415(7) Uiso 1.000000 R
H17b H 0.7419(2) 1.1099(4) 0.48865(17) 0.0415(7) Uiso 1.000000 R
C20 C 0.2692(3) 1.0313(4) 0.06816(19) 0.0469(8) Uani 1.000000 .
H20a H 0.2436(3) 1.1298(4) 0.08509(19) 0.0563(9) Uiso 1.000000 R
H20b H 0.3224(3) 1.0544(4) 0.03760(19) 0.0563(9) Uiso 1.000000 R
C21 C 0.1862(3) 0.9454(4) 0.0111(3) 0.0658(12) Uani 1.000000 .
H21a H 0.2153(3) 0.8639(4) -0.0183(3) 0.0790(14) Uiso 1.000000 R
H21b H 0.1438(3) 0.8955(4) 0.0453(3) 0.0790(14) Uiso 1.000000 R
C22 C 0.1245(3) 1.0457(6) -0.0506(3) 0.0787(14) Uani 1.000000 .
H22a H 0.1659(6) 1.095(3) -0.0850(15) 0.118(2) Uiso 1.000000 GR
H22b H 0.0734(17) 0.9844(9) -0.0858(15) 0.118(2) Uiso 1.000000 GR
H22c H 0.093(2) 1.124(3) -0.0219(3) 0.118(2) Uiso 1.000000 GR

loop_
_atom_site_aniso_label
_atom_site_aniso_U_11
_atom_site_aniso_U_22
_atom_site_aniso_U_33
_atom_site_aniso_U_12
_atom_site_aniso_U_13
_atom_site_aniso_U_23
Pd1 0.01937(11) 0.01855(11) 0.02228(11) 0.00099(6) 0.00161(7) -0.00010(6)
Br2 0.03327(16) 0.02726(15) 0.03676(16) -0.00491(11) 0.01366(12) -0.00342(11)
Br3 0.03407(16) 0.03439(17) 0.04284(17) 0.00142(12) 0.01715(13) 0.00830(12)
N8 0.0249(10) 0.0227(10) 0.0264(10) 0.0019(8) -0.0009(8) -0.0009(8)
N5 0.0238(10) 0.0245(10) 0.0229(9) -0.0010(8) 0.0032(8) -0.0033(8)
N9 0.0265(11) 0.0196(10) 0.0288(10) -0.0011(8) 0.0051(8) 0.0002(8)
C4 0.0231(12) 0.0223(12) 0.0227(11) 0.0003(9) 0.0039(9) 0.0001(9)
C10 0.0282(13) 0.0281(14) 0.0374(14) 0.0033(11) 0.0060(11) 0.0036(11)
C19 0.0264(13) 0.0274(13) 0.0374(14) 0.0003(11) -0.0056(11) -0.0021(11)
C6 0.0348(14) 0.0218(13) 0.0294(13) 0.0005(11) 0.0079(11) -0.0046(10)
C7 0.0335(14) 0.0224(13) 0.0309(13) 0.0075(10) 0.0073(11) 0.0005(10)
C16 0.0284(13) 0.0376(15) 0.0281(13) -0.0025(11) 0.0027(11) 0.0005(11)
C15 0.0236(12) 0.0347(14) 0.0275(12) -0.0027(11) 0.0008(10) -0.0051(11)
C14 0.0349(15) 0.0288(14) 0.0382(14) -0.0019(12) -0.0013(12) -0.0015(12)
C11 0.0441(17) 0.0281(15) 0.0577(19) 0.0115(13) 0.0198(15) 0.0084(14)
C18 0.0460(18) 0.065(2) 0.0294(15) 0.0091(16) 0.0003(13) -0.0006(15)
C13 0.060(2) 0.0307(15) 0.0384(16) -0.0108(14) 0.0066(14) -0.0072(12)
C12 0.071(2) 0.0228(15) 0.0501(19) 0.0004(14) 0.0266(17) -0.0048(13)
C17 0.0308(14) 0.0403(16) 0.0298(13) 0.0012(12) -0.0005(11) -0.0030(12)
C20 0.0518(19) 0.0455(19) 0.0373(16) -0.0072(15) -0.0061(14) 0.0045(14)
C21 0.074(3) 0.045(2) 0.061(2) -0.0124(19) -0.028(2) 0.0047(18)
C22 0.061(3) 0.085(3) 0.080(3) -0.016(2) -0.013(2) 0.015(3)

loop_
_atom_type_symbol
_atom_type_scat_dispersion_real
_atom_type_scat_dispersion_imag
_atom_type_scat_Cromer_Mann_a1
_atom_type_scat_Cromer_Mann_a2
_atom_type_scat_Cromer_Mann_a3
_atom_type_scat_Cromer_Mann_a4
_atom_type_scat_Cromer_Mann_b1
_atom_type_scat_Cromer_Mann_b2
_atom_type_scat_Cromer_Mann_b3
_atom_type_scat_Cromer_Mann_b4
_atom_type_scat_Cromer_Mann_c
_atom_type_scat_source
_atom_type_scat_dispersion_source
Br -0.67402 1.33011 17.17890 5.23580 5.63770 3.98510 2.17230 16.57960 0.26090 41.43280 2.95570 'International Tables Volume C Table 6.1.1.4 (pp. 500-502)' 'Henke, Gullikson and Davis, At. Data and Nucl. Data Tables, 1993, 54, 2'
C 0.01920 0.00962 2.31000 1.02000 1.58860 0.86500 20.84390 10.20750 0.56870 51.65120 0.21560 'International Tables Volume C Table 6.1.1.4 (pp. 500-502)' 'Henke, Gullikson and Davis, At. Data and Nucl. Data Tables, 1993, 54, 2'
H 0.00000 0.00000 0.49300 0.32291 0.14019 0.04081 10.51090 26.12570 3.14236 57.79970 0.00304 'International Tables Volume C Table 6.1.1.4 (pp. 500-502)' 'Henke, Gullikson and Davis, At. Data and Nucl. Data Tables, 1993, 54, 2'
N 0.03256 0.01839 12.21260 3.13220 2.01250 1.16630 0.00570 9.89330 28.99750 0.58260 -11.52900 'International Tables Volume C Table 6.1.1.4 (pp. 500-502)' 'Henke, Gullikson and Davis, At. Data and Nucl. Data Tables, 1993, 54, 2'
Pd 0.17446 3.99061 19.33190 15.50170 5.29537 0.60584 0.69866 7.98929 25.20520 76.89860 5.26593 'International Tables Volume C Table 6.1.1.4 (pp. 500-502)' 'Henke, Gullikson and Davis, At. Data and Nucl. Data Tables, 1993, 54, 2'

loop_
_geom_angle_atom_site_label_1
_geom_angle_atom_site_label_2
_geom_angle_atom_site_label_3
_geom_angle
_geom_angle_site_symmetry_1
_geom_angle_site_symmetry_3
_geom_angle_publ_flag
Br3 Pd1 Br2 175.936(12) . . ?
N9 Pd1 Br2 88.88(6) . . ?
N9 Pd1 Br3 90.77(6) . . ?
C4 Pd1 Br2 91.41(7) . . ?
C4 Pd1 Br3 89.43(7) . . ?
C4 Pd1 N9 172.94(9) . . ?
C19 N8 C4 125.3(2) . . ?
C7 N8 C4 110.2(2) . . ?
C7 N8 C19 124.5(2) . . ?
C6 N5 C4 110.2(2) . . ?
C15 N5 C4 125.5(2) . . ?
C15 N5 C6 124.2(2) . . ?
C10 N9 Pd1 125.41(18) . . ?
C14 N9 Pd1 116.18(18) . . ?
C14 N9 C10 118.3(2) . . ?
N8 C4 Pd1 124.13(18) . . ?
N5 C4 Pd1 130.22(18) . . ?
N5 C4 N8 105.6(2) . . ?
H10 C10 N9 118.99(15) . . ?
C11 C10 N9 122.0(3) . . ?
C11 C10 H10 118.99(19) . . ?
H19a C19 N8 108.65(14) . . ?
H19b C19 N8 108.65(15) . . ?
H19b C19 H19a 107.6 . . ?
C20 C19 N8 114.5(2) . . ?
C20 C19 H19a 108.65(18) . . ?
C20 C19 H19b 108.65(19) . . ?
H6 C6 N5 126.43(14) . . ?
C7 C6 N5 107.1(2) . . ?
C7 C6 H6 126.43(16) . . ?
C6 C7 N8 106.8(2) . . ?
H7 C7 N8 126.59(14) . . ?
H7 C7 C6 126.59(16) . . ?
H16b C16 H16a 107.8 . . ?
C15 C16 H16a 109.05(15) . . ?
C15 C16 H16b 109.05(15) . . ?
C17 C16 H16a 109.05(16) . . ?
C17 C16 H16b 109.05(16) . . ?
C17 C16 C15 112.7(2) . . ?
C16 C15 N5 111.7(2) . . ?
H15a C15 N5 109.28(13) . . ?
H15a C15 C16 109.28(16) . . ?
H15b C15 N5 109.28(14) . . ?
H15b C15 C16 109.28(15) . . ?
H15b C15 H15a 107.9 . . ?
H14 C14 N9 118.65(16) . . ?
C13 C14 N9 122.7(3) . . ?
C13 C14 H14 118.65(19) . . ?
H11 C11 C10 120.32(19) . . ?
C12 C11 C10 119.4(3) . . ?
C12 C11 H11 120.32(18) . . ?
H18b C18 H18a 109.5 . . ?
H18c C18 H18a 109.5 . . ?
H18c C18 H18b 109.5 . . ?
C17 C18 H18a 109.5 . . ?
C17 C18 H18b 109.5 . . ?
C17 C18 H18c 109.5 . . ?
H13 C13 C14 120.52(19) . . ?
C12 C13 C14 119.0(3) . . ?
C12 C13 H13 120.52(19) . . ?
C13 C12 C11 118.6(3) . . ?
H12 C12 C11 120.68(18) . . ?
H12 C12 C13 120.68(19) . . ?
C18 C17 C16 111.9(2) . . ?
H17a C17 C16 109.23(16) . . ?
H17a C17 C18 109.23(18) . . ?
H17b C17 C16 109.23(16) . . ?
H17b C17 C18 109.23(19) . . ?
H17b C17 H17a 107.9 . . ?
H20a C20 C19 109.36(18) . . ?
H20b C20 C19 109.36(19) . . ?
H20b C20 H20a 108.0 . . ?
C21 C20 C19 111.3(3) . . ?
C21 C20 H20a 109.4(2) . . ?
C21 C20 H20b 109.4(2) . . ?
H21a C21 C20 109.0(2) . . ?
H21b C21 C20 109.0(2) . . ?
H21b C21 H21a 107.8 . . ?
C22 C21 C20 113.1(3) . . ?
C22 C21 H21a 109.0(3) . . ?
C22 C21 H21b 109.0(3) . . ?
H22a C22 C21 109.5 . . ?
H22b C22 C21 109.5 . . ?
H22b C22 H22a 109.5 . . ?
H22c C22 C21 109.5 . . ?
H22c C22 H22a 109.5 . . ?
H22c C22 H22b 109.5 . . ?

loop_
_geom_bond_atom_site_label_1
_geom_bond_atom_site_label_2
_geom_bond_distance
_geom_bond_site_symmetry_2
_geom_bond_publ_flag
Pd1 Br2 2.4303(3) . ?
Pd1 Br3 2.4250(3) . ?
Pd1 N9 2.094(2) . ?
Pd1 C4 1.972(2) . ?
N8 C4 1.348(3) . ?
N8 C19 1.467(3) . ?
N8 C7 1.386(3) . ?
N5 C4 1.346(3) . ?
N5 C6 1.384(3) . ?
N5 C15 1.464(3) . ?
N9 C10 1.336(3) . ?
N9 C14 1.336(3) . ?
C10 H10 0.9500 . ?
C10 C11 1.381(4) . ?
C19 H19a 0.9900 . ?
C19 H19b 0.9900 . ?
C19 C20 1.485(4) . ?
C6 H6 0.9500 . ?
C6 C7 1.337(4) . ?
C7 H7 0.9500 . ?
C16 H16a 0.9900 . ?
C16 H16b 0.9900 . ?
C16 C15 1.516(4) . ?
C16 C17 1.522(4) . ?
C15 H15a 0.9900 . ?
C15 H15b 0.9900 . ?
C14 H14 0.9500 . ?
C14 C13 1.378(4) . ?
C11 H11 0.9500 . ?
C11 C12 1.378(5) . ?
C18 H18a 0.9800 . ?
C18 H18b 0.9800 . ?
C18 H18c 0.9800 . ?
C18 C17 1.520(4) . ?
C13 H13 0.9500 . ?
C13 C12 1.374(5) . ?
C12 H12 0.9500 . ?
C17 H17a 0.9900 . ?
C17 H17b 0.9900 . ?
C20 H20a 0.9900 . ?
C20 H20b 0.9900 . ?
C20 C21 1.527(5) . ?
C21 H21a 0.9900 . ?
C21 H21b 0.9900 . ?
C21 C22 1.477(6) . ?
C22 H22a 0.9800 . ?
C22 H22b 0.9800 . ?
C22 H22c 0.9800 . ?

loop_
_geom_torsion_atom_site_label_1
_geom_torsion_atom_site_label_2
_geom_torsion_atom_site_label_3
_geom_torsion_atom_site_label_4
_geom_torsion
_geom_torsion_site_symmetry_1
_geom_torsion_site_symmetry_2
_geom_torsion_site_symmetry_3
_geom_torsion_site_symmetry_4
_geom_torsion_publ_flag
Pd1 N9 C10 C11 -176.0(2) . . . . ?
Pd1 N9 C14 C13 175.5(2) . . . . ?
Pd1 C4 N8 C19 3.9(3) . . . . ?
Pd1 C4 N8 C7 -178.9(2) . . . . ?
Pd1 C4 N5 C6 179.0(2) . . . . ?
Pd1 C4 N5 C15 -4.7(3) . . . . ?
N8 C4 N5 C6 -0.0(2) . . . . ?
N8 C4 N5 C15 176.27(18) . . . . ?
N8 C19 C20 C21 -179.4(3) . . . . ?
N8 C7 C6 N5 0.4(2) . . . . ?
N5 C15 C16 C17 -171.2(2) . . . . ?
N9 C10 C11 C12 1.1(3) . . . . ?
N9 C14 C13 C12 0.7(4) . . . . ?
C10 C11 C12 C13 -1.0(4) . . . . ?
C19 C20 C21 C22 163.3(4) . . . . ?
C14 C13 C12 C11 0.1(4) . . . . ?
